data_7236793
loop_
_publ_author_name
'Sudhakar, Pagidi'
'Neena, Kalluvettukuzhy K.'
'Thilagar, Pakkirisamy'

_publ_section_title
;
 H-Bond assisted mechanoluminescence of borylated aryl amines: tunable
 emission and polymorphism
;
_journal_issue 26
_journal_name_full 'Journal of Materials Chemistry C'
_journal_page_first 6537
_journal_paper_doi 10.1039/C7TC01676J
_journal_volume 5
_journal_year 2017
_chemical_formula_moiety 'C28 H36 B N'
_chemical_formula_sum 'C28 H36 B N'
_chemical_formula_weight 397.39
_space_group_IT_number 61
_space_group_name_Hall '-P 2ac 2ab'
_space_group_name_H-M_alt 'P b c a'
_symmetry_cell_setting orthorhombic
_symmetry_space_group_name_H-M 'P b c a'
_atom_sites_solution_hydrogens geom
_atom_sites_solution_primary direct
_atom_sites_solution_secondary difmap
_audit_creation_method SHELXL-97
_audit_update_record
;
2017-01-30 deposited with the CCDC.
2017-05-26 downloaded from the CCDC.
;
_cell_angle_alpha 90.00
_cell_angle_beta 90.00
_cell_angle_gamma 90.00
_cell_formula_units_Z 8
_cell_length_a 8.4888(4)
_cell_length_b 16.5462(7)
_cell_length_c 32.8121(14)
_cell_measurement_reflns_used 137931
_cell_measurement_temperature 373(2)
_cell_measurement_theta_max 25.0
_cell_measurement_theta_min 3.0
_cell_volume 4608.7(4)
_computing_cell_refinement 'bruker saint'
_computing_data_collection 'Bruker kappa apex ccd'
_computing_data_reduction 'bruker saint'
_computing_molecular_graphics ORTEP-III
_computing_publication_material WinGXv1.80.05
_computing_structure_refinement 'SHELXL-97 (Sheldrick, 2008)'
_computing_structure_solution SHELXS-97
_diffrn_ambient_temperature 373(2)
_diffrn_measured_fraction_theta_full 0.998
_diffrn_measured_fraction_theta_max 0.998
_diffrn_measurement_device_type 'Bruker kappa apex ccd'
_diffrn_radiation_monochromator graphite
_diffrn_radiation_source 'fine-focus sealed tube'
_diffrn_radiation_type MoK\a
_diffrn_radiation_wavelength 0.71073
_diffrn_reflns_av_R_equivalents 0.1032
_diffrn_reflns_av_sigmaI/netI 0.0313
_diffrn_reflns_limit_h_max 10
_diffrn_reflns_limit_h_min -10
_diffrn_reflns_limit_k_max 19
_diffrn_reflns_limit_k_min -19
_diffrn_reflns_limit_l_max 39
_diffrn_reflns_limit_l_min -39
_diffrn_reflns_number 137931
_diffrn_reflns_theta_full 25.00
_diffrn_reflns_theta_max 25.00
_diffrn_reflns_theta_min 2.97
_exptl_absorpt_coefficient_mu 0.064
_exptl_absorpt_correction_T_max 0.994
_exptl_absorpt_correction_T_min 0.987
_exptl_absorpt_correction_type multi-scan
_exptl_absorpt_process_details Sadabs
_exptl_crystal_colour colour-less
_exptl_crystal_density_diffrn 1.145
_exptl_crystal_density_meas 1.15
_exptl_crystal_density_method 'not measured'
_exptl_crystal_description block
_exptl_crystal_F_000 1728
_exptl_crystal_recrystallization_method 'Re-crystallisation from solvent: EtOAc'
_exptl_crystal_size_max 0.20
_exptl_crystal_size_mid 0.17
_exptl_crystal_size_min 0.10
_refine_diff_density_max 0.245
_refine_diff_density_min -0.203
_refine_diff_density_rms 0.043
_refine_ls_extinction_method none
_refine_ls_goodness_of_fit_ref 1.019
_refine_ls_hydrogen_treatment mixed
_refine_ls_matrix_type full
_refine_ls_number_parameters 289
_refine_ls_number_reflns 4037
_refine_ls_number_restraints 0
_refine_ls_restrained_S_all 1.019
_refine_ls_R_factor_all 0.0730
_refine_ls_R_factor_gt 0.0473
_refine_ls_shift/su_max 0.000
_refine_ls_shift/su_mean 0.000
_refine_ls_structure_factor_coef Fsqd
_refine_ls_weighting_details 'calc w=1/[\s^2^(Fo^2^)+(0.0453P)^2^+3.2514P] where P=(Fo^2^+2Fc^2^)/3'
_refine_ls_weighting_scheme calc
_refine_ls_wR_factor_gt 0.1031
_refine_ls_wR_factor_ref 0.1113
_reflns_number_gt 3045
_reflns_number_total 4037
_reflns_threshold_expression >2\s(I)
_cod_data_source_file c7tc01676j2.cif
_cod_data_source_block 1
_cod_depositor_comments
;
The following automatic conversions were performed:

data item '_exptl_absorpt_correction_type' value 'Multi-Scan' was
changed to 'multi-scan' in accordance with the
/home/saulius/struct/COD-crude-data/automatic-downloads/DataCite-retrospective/RSC/depositions/lib/dictionaries/cif_core.dic
dictionary named 'cif_core.dic' version 2.4.2 last updated on
2011-04-26.

data item '_symmetry_cell_setting' value 'Orthorhombic' was changed
to 'orthorhombic' in accordance with the
/home/saulius/struct/COD-crude-data/automatic-downloads/DataCite-retrospective/RSC/depositions/lib/dictionaries/cif_core.dic
dictionary named 'cif_core.dic' version 2.4.2 last updated on
2011-04-26.

Automatic conversion script
Id: cif_fix_values 6909 2019-04-08 15:41:33Z antanas 
;
_cod_original_sg_symbol_H-M 'p b c a'
_cod_database_code 7236793

loop_
_symmetry_equiv_pos_as_xyz
'x, y, z'
'x+1/2, -y+1/2, -z'
'-x, y+1/2, -z+1/2'
'-x+1/2, -y, z+1/2'
'-x, -y, -z'
'-x-1/2, y-1/2, z'
'x, -y-1/2, z-1/2'
'x-1/2, y, -z-1/2'

loop_
_atom_site_label
_atom_site_type_symbol
_atom_site_fract_x
_atom_site_fract_y
_atom_site_fract_z
_atom_site_U_iso_or_equiv
_atom_site_adp_type
_atom_site_occupancy
_atom_site_symmetry_multiplicity
_atom_site_calc_flag
_atom_site_refinement_flags
C14 C 0.8892(3) 1.18508(13) -0.02554(6) 0.0317(5) Uani 1 1 d .
H1A H 0.9940 1.2049 -0.0209 0.048 Uiso 1 1 calc R
H1B H 0.8174 1.2298 -0.0270 0.048 Uiso 1 1 calc R
H1C H 0.8863 1.1556 -0.0507 0.048 Uiso 1 1 calc R
C4 C 0.8423(2) 1.13016(11) 0.00893(5) 0.0214(4) Uani 1 1 d .
C3 C 0.9533(2) 1.09253(11) 0.03327(6) 0.0223(4) Uani 1 1 d .
H3 H 1.0595 1.0991 0.0271 0.027 Uiso 1 1 calc R
C2 C 0.9117(2) 1.04513(11) 0.06668(5) 0.0189(4) Uani 1 1 d .
C1 C 0.7506(2) 1.03292(10) 0.07645(5) 0.0172(4) Uani 1 1 d .
C7 C 0.5639(2) 0.92404(11) 0.11756(5) 0.0171(4) Uani 1 1 d .
C8 C 0.4294(2) 0.93257(10) 0.14266(5) 0.0172(4) Uani 1 1 d .
C9 C 0.3171(2) 0.87136(11) 0.14412(5) 0.0202(4) Uani 1 1 d .
H8 H 0.2288 0.8782 0.1605 0.024 Uiso 1 1 calc R
C10 C 0.3324(2) 0.80051(11) 0.12189(6) 0.0214(4) Uani 1 1 d .
C17 C 0.2135(2) 0.73292(12) 0.12555(6) 0.0322(5) Uani 1 1 d .
H10A H 0.1905 0.7234 0.1538 0.048 Uiso 1 1 calc R
H10B H 0.2560 0.6846 0.1136 0.048 Uiso 1 1 calc R
H10C H 0.1185 0.7478 0.1115 0.048 Uiso 1 1 calc R
C16 C 0.3990(2) 1.00885(11) 0.16657(6) 0.0210(4) Uani 1 1 d .
H11A H 0.4974 1.0315 0.1753 0.031 Uiso 1 1 calc R
H11B H 0.3355 0.9965 0.1900 0.031 Uiso 1 1 calc R
H11C H 0.3446 1.0471 0.1497 0.031 Uiso 1 1 calc R
C13 C 1.0439(2) 1.00721(12) 0.09089(6) 0.0249(5) Uani 1 1 d .
H12A H 1.1348 1.0010 0.0738 0.037 Uiso 1 1 calc R
H12B H 1.0111 0.9552 0.1007 0.037 Uiso 1 1 calc R
H12C H 1.0697 1.0413 0.1136 0.037 Uiso 1 1 calc R
C5 C 0.6846(2) 1.11520(11) 0.01730(5) 0.0214(4) Uani 1 1 d .
H13 H 0.6082 1.1384 0.0007 0.026 Uiso 1 1 calc R
C6 C 0.6370(2) 1.06675(11) 0.04961(5) 0.0188(4) Uani 1 1 d .
C15 C 0.4618(2) 1.05480(12) 0.05542(6) 0.0246(5) Uani 1 1 d .
H15A H 0.4356 0.9992 0.0507 0.037 Uiso 1 1 calc R
H15B H 0.4054 1.0883 0.0365 0.037 Uiso 1 1 calc R
H15C H 0.4333 1.0694 0.0828 0.037 Uiso 1 1 calc R
C19 C 0.7946(2) 1.01291(10) 0.15730(5) 0.0157(4) Uani 1 1 d .
C24 C 0.8235(2) 1.09548(10) 0.16624(5) 0.0165(4) Uani 1 1 d .
C28 C 0.7278(2) 1.16032(11) 0.14528(6) 0.0220(4) Uani 1 1 d .
H18A H 0.6522 1.1355 0.1275 0.033 Uiso 1 1 calc R
H18B H 0.7965 1.1945 0.1297 0.033 Uiso 1 1 calc R
H18C H 0.6737 1.1921 0.1654 0.033 Uiso 1 1 calc R
C23 C 0.9311(2) 1.11833(10) 0.19624(5) 0.0177(4) Uani 1 1 d .
C22 C 1.0108(2) 1.05859(11) 0.21865(5) 0.0178(4) Uani 1 1 d .
C21 C 0.9779(2) 0.97634(11) 0.21242(5) 0.0187(4) Uani 1 1 d .
C26 C 1.0613(2) 0.91428(11) 0.23866(6) 0.0250(5) Uani 1 1 d .
H22A H 1.1728 0.9238 0.2378 0.038 Uiso 1 1 calc R
H22B H 1.0391 0.8611 0.2285 0.038 Uiso 1 1 calc R
H22C H 1.0248 0.9187 0.2663 0.038 Uiso 1 1 calc R
C20 C 0.8699(2) 0.95424(10) 0.18216(5) 0.0162(4) Uani 1 1 d .
C25 C 0.8433(2) 0.86498(10) 0.17543(6) 0.0229(4) Uani 1 1 d .
H24A H 0.7582 0.8575 0.1565 0.034 Uiso 1 1 calc R
H24B H 0.8174 0.8397 0.2009 0.034 Uiso 1 1 calc R
H24C H 0.9374 0.8410 0.1646 0.034 Uiso 1 1 calc R
N1 N 1.1181(2) 1.08160(11) 0.24841(5) 0.0246(4) Uani 1 1 d .
C12 C 0.5748(2) 0.85373(11) 0.09325(5) 0.0196(4) Uani 1 1 d .
C11 C 0.4610(2) 0.79353(11) 0.09617(6) 0.0227(4) Uani 1 1 d .
H27 H 0.4716 0.7472 0.0804 0.027 Uiso 1 1 calc R
C18 C 0.7135(2) 0.84023(12) 0.06522(6) 0.0276(5) Uani 1 1 d .
H28A H 0.7124 0.8801 0.0440 0.041 Uiso 1 1 calc R
H28B H 0.7066 0.7873 0.0534 0.041 Uiso 1 1 calc R
H28C H 0.8096 0.8447 0.0805 0.041 Uiso 1 1 calc R
B1 B 0.7006(2) 0.98921(12) 0.11744(6) 0.0163(5) Uani 1 1 d .
C27 C 0.9629(2) 1.20556(11) 0.20682(6) 0.0269(5) Uani 1 1 d .
H2A H 0.9095 1.2400 0.1878 0.040 Uiso 1 1 calc R
H2B H 1.0742 1.2157 0.2056 0.040 Uiso 1 1 calc R
H2C H 0.9254 1.2165 0.2339 0.040 Uiso 1 1 calc R
H25A H 1.142(3) 1.1339(14) 0.2490(7) 0.034(6) Uiso 1 1 d .
H25B H 1.181(3) 1.0432(15) 0.2612(7) 0.049(7) Uiso 1 1 d .

loop_
_atom_site_aniso_label
_atom_site_aniso_U_11
_atom_site_aniso_U_22
_atom_site_aniso_U_33
_atom_site_aniso_U_23
_atom_site_aniso_U_13
_atom_site_aniso_U_12
C14 0.0348(12) 0.0352(12) 0.0253(11) 0.0033(9) 0.0053(9) -0.0019(10)
C4 0.0246(11) 0.0207(10) 0.0190(10) -0.0042(8) 0.0047(8) -0.0011(8)
C3 0.0164(10) 0.0251(10) 0.0254(10) -0.0052(8) 0.0060(8) -0.0030(8)
C2 0.0175(10) 0.0180(10) 0.0212(10) -0.0048(8) 0.0010(8) -0.0012(8)
C1 0.0164(9) 0.0141(9) 0.0211(9) -0.0048(7) -0.0002(8) -0.0007(8)
C7 0.0163(10) 0.0175(9) 0.0176(9) 0.0013(8) -0.0038(8) 0.0006(8)
C8 0.0149(9) 0.0176(9) 0.0193(9) 0.0027(7) -0.0034(8) 0.0007(8)
C9 0.0155(9) 0.0224(10) 0.0228(10) 0.0027(8) -0.0001(8) -0.0007(8)
C10 0.0193(10) 0.0199(10) 0.0251(10) 0.0042(8) -0.0055(8) -0.0035(8)
C17 0.0313(12) 0.0262(11) 0.0393(12) -0.0006(9) 0.0010(10) -0.0104(10)
C16 0.0176(10) 0.0217(10) 0.0236(10) -0.0018(8) 0.0019(8) -0.0002(8)
C13 0.0148(10) 0.0303(11) 0.0294(11) 0.0011(9) 0.0029(8) 0.0013(8)
C5 0.0250(11) 0.0214(10) 0.0179(10) -0.0012(8) -0.0025(8) 0.0029(8)
C6 0.0181(10) 0.0180(9) 0.0203(9) -0.0039(8) 0.0005(8) 0.0001(8)
C15 0.0188(10) 0.0288(11) 0.0263(11) 0.0049(9) -0.0032(8) 0.0013(9)
C19 0.0119(9) 0.0157(9) 0.0195(9) -0.0015(7) 0.0040(7) -0.0008(7)
C24 0.0157(9) 0.0146(9) 0.0193(9) 0.0013(7) 0.0041(8) -0.0012(8)
C28 0.0231(10) 0.0169(10) 0.0260(10) -0.0011(8) -0.0009(8) -0.0001(8)
C23 0.0173(9) 0.0152(9) 0.0205(10) -0.0032(8) 0.0055(8) -0.0037(8)
C22 0.0136(9) 0.0238(10) 0.0161(9) -0.0020(8) 0.0019(8) -0.0020(8)
C21 0.0161(9) 0.0198(10) 0.0200(9) 0.0013(8) 0.0017(8) 0.0004(8)
C26 0.0279(11) 0.0231(10) 0.0240(11) 0.0012(8) -0.0033(9) -0.0005(9)
C20 0.0128(9) 0.0166(9) 0.0191(9) 0.0008(7) 0.0032(7) -0.0007(7)
C25 0.0218(10) 0.0183(10) 0.0287(11) 0.0009(8) -0.0036(9) 0.0005(8)
N1 0.0253(10) 0.0234(9) 0.0252(9) -0.0006(8) -0.0076(8) -0.0034(8)
C12 0.0183(10) 0.0184(10) 0.0222(10) -0.0023(8) -0.0018(8) 0.0010(8)
C11 0.0246(11) 0.0148(9) 0.0288(11) -0.0024(8) -0.0048(9) -0.0014(8)
C18 0.0264(11) 0.0245(11) 0.0320(11) -0.0106(9) 0.0046(9) -0.0020(9)
B1 0.0127(10) 0.0117(10) 0.0245(11) -0.0034(8) 0.0023(9) 0.0061(8)
C27 0.0296(11) 0.0210(10) 0.0299(11) -0.0020(9) -0.0048(9) -0.0038(9)

loop_
_atom_type_symbol
_atom_type_description
_atom_type_scat_dispersion_real
_atom_type_scat_dispersion_imag
_atom_type_scat_source
C C 0.0033 0.0016 'International Tables Vol C Tables 4.2.6.8 and 6.1.1.4'
H H 0.0000 0.0000 'International Tables Vol C Tables 4.2.6.8 and 6.1.1.4'
B B 0.0013 0.0007 'International Tables Vol C Tables 4.2.6.8 and 6.1.1.4'
N N 0.0061 0.0033 'International Tables Vol C Tables 4.2.6.8 and 6.1.1.4'

loop_
_geom_angle_atom_site_label_1
_geom_angle_atom_site_label_2
_geom_angle_atom_site_label_3
_geom_angle
C4 C14 H1A 109.5
C4 C14 H1B 109.5
H1A C14 H1B 109.5
C4 C14 H1C 109.5
H1A C14 H1C 109.5
H1B C14 H1C 109.5
C3 C4 C5 117.52(17)
C3 C4 C14 121.70(17)
C5 C4 C14 120.79(18)
C4 C3 C2 122.35(17)
C4 C3 H3 118.8
C2 C3 H3 118.8
C3 C2 C1 120.14(17)
C3 C2 C13 117.33(16)
C1 C2 C13 122.52(16)
C2 C1 C6 117.26(16)
C2 C1 B1 120.98(16)
C6 C1 B1 121.59(16)
C12 C7 C8 117.61(16)
C12 C7 B1 120.71(16)
C8 C7 B1 121.66(16)
C9 C8 C7 120.01(16)
C9 C8 C16 118.30(16)
C7 C8 C16 121.61(16)
C10 C9 C8 122.22(17)
C10 C9 H8 118.9
C8 C9 H8 118.9
C11 C10 C9 117.69(17)
C11 C10 C17 120.88(17)
C9 C10 C17 121.43(18)
C10 C17 H10A 109.5
C10 C17 H10B 109.5
H10A C17 H10B 109.5
C10 C17 H10C 109.5
H10A C17 H10C 109.5
H10B C17 H10C 109.5
C8 C16 H11A 109.5
C8 C16 H11B 109.5
H11A C16 H11B 109.5
C8 C16 H11C 109.5
H11A C16 H11C 109.5
H11B C16 H11C 109.5
C2 C13 H12A 109.5
C2 C13 H12B 109.5
H12A C13 H12B 109.5
C2 C13 H12C 109.5
H12A C13 H12C 109.5
H12B C13 H12C 109.5
C4 C5 C6 122.30(18)
C4 C5 H13 118.8
C6 C5 H13 118.8
C5 C6 C1 120.18(17)
C5 C6 C15 117.25(17)
C1 C6 C15 122.53(16)
C6 C15 H15A 109.5
C6 C15 H15B 109.5
H15A C15 H15B 109.5
C6 C15 H15C 109.5
H15A C15 H15C 109.5
H15B C15 H15C 109.5
C24 C19 C20 117.50(16)
C24 C19 B1 119.80(15)
C20 C19 B1 122.19(15)
C23 C24 C19 121.34(16)
C23 C24 C28 118.72(15)
C19 C24 C28 119.78(16)
C24 C28 H18A 109.5
C24 C28 H18B 109.5
H18A C28 H18B 109.5
C24 C28 H18C 109.5
H18A C28 H18C 109.5
H18B C28 H18C 109.5
C24 C23 C22 119.58(16)
C24 C23 C27 122.61(16)
C22 C23 C27 117.78(16)
N1 C22 C21 119.91(17)
N1 C22 C23 119.40(17)
C21 C22 C23 120.64(16)
C20 C21 C22 119.12(16)
C20 C21 C26 122.12(16)
C22 C21 C26 118.75(16)
C21 C26 H22A 109.5
C21 C26 H22B 109.5
H22A C26 H22B 109.5
C21 C26 H22C 109.5
H22A C26 H22C 109.5
H22B C26 H22C 109.5
C21 C20 C19 121.58(16)
C21 C20 C25 117.20(16)
C19 C20 C25 121.14(16)
C20 C25 H24A 109.5
C20 C25 H24B 109.5
H24A C25 H24B 109.5
C20 C25 H24C 109.5
H24A C25 H24C 109.5
H24B C25 H24C 109.5
C22 N1 H25A 115.5(14)
C22 N1 H25B 120.3(15)
H25A N1 H25B 122(2)
C11 C12 C7 120.34(17)
C11 C12 C18 118.51(16)
C7 C12 C18 121.08(16)
C10 C11 C12 121.99(17)
C10 C11 H27 119.0
C12 C11 H27 119.0
C12 C18 H28A 109.5
C12 C18 H28B 109.5
H28A C18 H28B 109.5
C12 C18 H28C 109.5
H28A C18 H28C 109.5
H28B C18 H28C 109.5
C19 B1 C7 122.42(16)
C19 B1 C1 116.98(15)
C7 B1 C1 120.60(16)
C23 C27 H2A 109.5
C23 C27 H2B 109.5
H2A C27 H2B 109.5
C23 C27 H2C 109.5
H2A C27 H2C 109.5
H2B C27 H2C 109.5

loop_
_geom_bond_atom_site_label_1
_geom_bond_atom_site_label_2
_geom_bond_distance
C14 C4 1.505(3)
C14 H1A 0.9600
C14 H1B 0.9600
C14 H1C 0.9600
C4 C3 1.384(3)
C4 C5 1.389(3)
C3 C2 1.393(3)
C3 H3 0.9300
C2 C1 1.419(3)
C2 C13 1.511(3)
C1 C6 1.421(3)
C1 B1 1.585(3)
C7 C12 1.414(2)
C7 C8 1.415(3)
C7 B1 1.584(3)
C8 C9 1.392(2)
C8 C16 1.508(2)
C9 C10 1.387(3)
C9 H8 0.9300
C10 C11 1.385(3)
C10 C17 1.511(3)
C17 H10A 0.9600
C17 H10B 0.9600
C17 H10C 0.9600
C16 H11A 0.9600
C16 H11B 0.9600
C16 H11C 0.9600
C13 H12A 0.9600
C13 H12B 0.9600
C13 H12C 0.9600
C5 C6 1.389(3)
C5 H13 0.9300
C6 C15 1.512(3)
C15 H15A 0.9600
C15 H15B 0.9600
C15 H15C 0.9600
C19 C24 1.419(2)
C19 C20 1.420(2)
C19 B1 1.581(3)
C24 C23 1.395(3)
C24 C28 1.511(2)
C28 H18A 0.9600
C28 H18B 0.9600
C28 H18C 0.9600
C23 C22 1.406(3)
C23 C27 1.509(2)
C22 N1 1.388(2)
C22 C21 1.404(3)
C21 C20 1.400(3)
C21 C26 1.516(3)
C26 H22A 0.9600
C26 H22B 0.9600
C26 H22C 0.9600
C20 C25 1.510(2)
C25 H24A 0.9600
C25 H24B 0.9600
C25 H24C 0.9600
N1 H25A 0.89(2)
N1 H25B 0.93(3)
C12 C11 1.391(3)
C12 C18 1.511(3)
C11 H27 0.9300
C18 H28A 0.9600
C18 H28B 0.9600
C18 H28C 0.9600
C27 H2A 0.9600
C27 H2B 0.9600
C27 H2C 0.9600

loop_
_geom_torsion_atom_site_label_1
_geom_torsion_atom_site_label_2
_geom_torsion_atom_site_label_3
_geom_torsion_atom_site_label_4
_geom_torsion
C5 C4 C3 C2 -3.9(3)
C14 C4 C3 C2 176.35(17)
C4 C3 C2 C1 1.0(3)
C4 C3 C2 C13 179.99(17)
C3 C2 C1 C6 3.6(3)
C13 C2 C1 C6 -175.35(16)
C3 C2 C1 B1 -171.80(16)
C13 C2 C1 B1 9.3(3)
C12 C7 C8 C9 2.7(2)
B1 C7 C8 C9 -175.44(16)
C12 C7 C8 C16 -173.94(16)
B1 C7 C8 C16 7.9(3)
C7 C8 C9 C10 0.7(3)
C16 C8 C9 C10 177.49(17)
C8 C9 C10 C11 -3.1(3)
C8 C9 C10 C17 176.76(18)
C3 C4 C5 C6 2.2(3)
C14 C4 C5 C6 -178.06(17)
C4 C5 C6 C1 2.4(3)
C4 C5 C6 C15 -179.72(17)
C2 C1 C6 C5 -5.2(2)
B1 C1 C6 C5 170.13(16)
C2 C1 C6 C15 177.02(17)
B1 C1 C6 C15 -7.6(3)
C20 C19 C24 C23 4.8(3)
B1 C19 C24 C23 -167.13(16)
C20 C19 C24 C28 -170.55(16)
B1 C19 C24 C28 17.5(2)
C19 C24 C23 C22 -1.1(3)
C28 C24 C23 C22 174.30(16)
C19 C24 C23 C27 -179.24(17)
C28 C24 C23 C27 -3.8(3)
C24 C23 C22 N1 179.86(16)
C27 C23 C22 N1 -1.9(2)
C24 C23 C22 C21 -2.9(3)
C27 C23 C22 C21 175.27(17)
N1 C22 C21 C20 -179.74(16)
C23 C22 C21 C20 3.1(3)
N1 C22 C21 C26 0.0(3)
C23 C22 C21 C26 -177.17(16)
C22 C21 C20 C19 0.8(3)
C26 C21 C20 C19 -178.92(16)
C22 C21 C20 C25 177.58(16)
C26 C21 C20 C25 -2.2(3)
C24 C19 C20 C21 -4.7(2)
B1 C19 C20 C21 167.07(16)
C24 C19 C20 C25 178.70(16)
B1 C19 C20 C25 -9.6(3)
C8 C7 C12 C11 -3.8(3)
B1 C7 C12 C11 174.40(17)
C8 C7 C12 C18 179.31(16)
B1 C7 C12 C18 -2.5(3)
C9 C10 C11 C12 2.0(3)
C17 C10 C11 C12 -177.86(18)
C7 C12 C11 C10 1.5(3)
C18 C12 C11 C10 178.45(17)
C24 C19 B1 C7 -134.68(18)
C20 C19 B1 C7 53.8(2)
C24 C19 B1 C1 46.2(2)
C20 C19 B1 C1 -125.41(18)
C12 C7 B1 C19 -120.11(19)
C8 C7 B1 C19 58.0(2)
C12 C7 B1 C1 59.0(2)
C8 C7 B1 C1 -122.85(18)
C2 C1 B1 C19 42.0(2)
C6 C1 B1 C19 -133.20(17)
C2 C1 B1 C7 -137.20(18)
C6 C1 B1 C7 47.6(2)
